data_1569890
loop_
_publ_author_name
'Conrads, Christian'
'Burkart, Lisa'
'Soerensen, Sven'
'Noichl, Sandra'
'Kara, Yasemin'
'Heck, Joshua'
'Hoffmann, Alexander'
'Herres-Pawlis, Sonja'

_publ_section_title
;
 Understanding structure--activity relationships: iron(ii) complexes of
 &#x201C;Legacy Guanidines&#x201D; as catalysts for the synthesis of
 polylactide
;
_journal_issue 20
_journal_name_full 'Catalysis Science &amp; Technology'
_journal_page_first 6006
_journal_page_last 6021
_journal_paper_doi 10.1039/D3CY01117H
_journal_volume 13
_journal_year 2023
_chemical_formula_moiety 'C16 H24 Cl2 Fe N6'
_chemical_formula_sum 'C16 H24 Cl2 Fe N6'
_chemical_formula_weight 427.16
_space_group_crystal_system monoclinic
_space_group_IT_number 15
_space_group_name_Hall '-I 2ya'
_space_group_name_H-M_alt 'I 1 2/a 1'
_atom_sites_solution_hydrogens mixed
_audit_creation_method SHELXL-2018/3
_audit_update_record
;
2023-07-02 deposited with the CCDC.	2023-09-18 downloaded from the CCDC.
;
_cell_angle_alpha 90
_cell_angle_beta 97.32(3)
_cell_angle_gamma 90
_cell_formula_units_Z 12
_cell_length_a 17.306(4)
_cell_length_b 9.4540(19)
_cell_length_c 36.444(11)
_cell_measurement_reflns_used 2114
_cell_measurement_temperature 100(2)
_cell_measurement_theta_max 25.50
_cell_measurement_theta_min 2.46
_cell_volume 5914(3)
_computing_cell_refinement
;
X-Area Recipe 1.36.0.0 (STOE, 2020)
;
_computing_data_collection
;
X-Area Pilatus3_SV 1.31.170.0 (STOE, 2020)
;
_computing_data_reduction
;
X-Area Integrate 1.78.3.0 (STOE, 2020)
X-Area LANA 1.83.8.0 (STOE, 2020)
;
_computing_molecular_graphics SHELXTL
_computing_publication_material
;
STOE & Cie GmbH, X-Area, software package for collecting single-crystal or
multi-domain crystal data on STOE area-detector diffractometers, for image 
processing, for the correction and scaling of reflection intensities and 
for outlier rejection, version 1.90, Darmstadt 2020
;
_computing_structure_refinement 'SHELXL-2018/3 (Sheldrick, 2018)'
_computing_structure_solution 'SHELXT 2018/2 (Sheldrick, 2018)'
_diffrn_ambient_temperature 100
_diffrn_detector 'Hybrid Pixel Counting Detector'
_diffrn_detector_area_resol_mean 5.81
_diffrn_detector_type 'Dectris Pilatus 200K'
_diffrn_measured_fraction_theta_full 0.995
_diffrn_measured_fraction_theta_max 0.996
_diffrn_measurement_details ' 1329 frames, detector distance = 60 mm'
_diffrn_measurement_device '4-circle diffractometer'
_diffrn_measurement_device_type 'STOE STADIVARI'
_diffrn_measurement_method 'rotation method, \w scans'
_diffrn_radiation_collimation '0.6 mm diameter'
_diffrn_radiation_monochromator 'Graded multilayer mirror'
_diffrn_radiation_polarisn_norm 270
_diffrn_radiation_probe x-ray
_diffrn_radiation_type 'Mo K\a'
_diffrn_radiation_wavelength 0.71073
_diffrn_reflns_av_R_equivalents 0.1453
_diffrn_reflns_av_unetI/netI 0.0887
_diffrn_reflns_Laue_measured_fraction_full 0.995
_diffrn_reflns_Laue_measured_fraction_max 0.996
_diffrn_reflns_limit_h_max 22
_diffrn_reflns_limit_h_min -22
_diffrn_reflns_limit_k_max 12
_diffrn_reflns_limit_k_min -11
_diffrn_reflns_limit_l_max 46
_diffrn_reflns_limit_l_min -35
_diffrn_reflns_number 28817
_diffrn_reflns_point_group_measured_fraction_full 0.995
_diffrn_reflns_point_group_measured_fraction_max 0.996
_diffrn_reflns_theta_full 25.242
_diffrn_reflns_theta_max 27.000
_diffrn_reflns_theta_min 2.373
_diffrn_source 'Genix Mo'
_diffrn_source_current 1.000
_diffrn_source_power 0.050
_diffrn_source_voltage 50
_exptl_absorpt_coefficient_mu 1.048
_exptl_absorpt_correction_T_max 0.8471
_exptl_absorpt_correction_T_min 0.0838
_exptl_absorpt_correction_type multi-scan
_exptl_absorpt_process_details
;
STOE X-Red32, absorption correction by Gaussian integration, analogous to
P. Coppens in: F. R. Ahmed (Editor), "Crystallographic Computing", Munksgaard,
Copenhagen (1970), 255 - 270. Afterwards scaling of reflection intensities was
performed within STOE LANA. J. Koziskova, F. Hahn, J. Richter, J. Kozisek, Acta
Chimica Slovaca, vol. 9, no. 2, 2016, pp. 136 - 140.
Finally a spherical absorption correction was done within STOE LANA.
;
_exptl_crystal_colour green
_exptl_crystal_density_diffrn 1.439
_exptl_crystal_description block
_exptl_crystal_F_000 2664
_exptl_crystal_size_max 0.240
_exptl_crystal_size_mid 0.210
_exptl_crystal_size_min 0.170
_refine_diff_density_max 1.619
_refine_diff_density_min -0.768
_refine_diff_density_rms 0.115
_refine_ls_extinction_method none
_refine_ls_goodness_of_fit_ref 1.025
_refine_ls_hydrogen_treatment constr
_refine_ls_matrix_type full
_refine_ls_number_parameters 345
_refine_ls_number_reflns 6436
_refine_ls_number_restraints 0
_refine_ls_restrained_S_all 1.025
_refine_ls_R_factor_all 0.0872
_refine_ls_R_factor_gt 0.0648
_refine_ls_shift/su_max 0.002
_refine_ls_shift/su_mean 0.000
_refine_ls_structure_factor_coef Fsqd
_refine_ls_weighting_details 'w=1/[\s^2^(Fo^2^)+(0.1148P)^2^] where P=(Fo^2^+2Fc^2^)/3'
_refine_ls_weighting_scheme calc
_refine_ls_wR_factor_gt 0.1800
_refine_ls_wR_factor_ref 0.1933
_reflns_Friedel_coverage 0.000
_reflns_number_gt 4611
_reflns_number_total 6436
_reflns_threshold_expression 'I > 2\s(I)'
_cod_data_source_file d3cy01117h2.cif
_cod_data_source_block C7
_cod_depositor_comments 'Adding full bibliography for 1569886--1569893.cif.'
_cod_original_sg_symbol_H-M 'I 2/a'
_cod_database_code 1569890
_shelx_shelxl_version_number 2018/3
_shelx_space_group_comment
;
The symmetry employed for this shelxl refinement is uniquely defined
by the following loop, which should always be used as a source of
symmetry information in preference to the above space-group names.
They are only intended as comments.
;
_shelx_estimated_absorpt_t_min 0.787
_shelx_estimated_absorpt_t_max 0.842

loop_
_space_group_symop_operation_xyz
'x, y, z'
'-x+1/2, y, -z'
'x+1/2, y+1/2, z+1/2'
'-x+1, y+1/2, -z+1/2'
'-x, -y, -z'
'x-1/2, -y, z'
'-x+1/2, -y+1/2, -z+1/2'
'x, -y+1/2, z+1/2'

loop_
_atom_site_label
_atom_site_type_symbol
_atom_site_fract_x
_atom_site_fract_y
_atom_site_fract_z
_atom_site_U_iso_or_equiv
_atom_site_adp_type
_atom_site_occupancy
_atom_site_site_symmetry_order
_atom_site_calc_flag
_atom_site_refinement_flags_posn
_atom_site_refinement_flags_adp
_atom_site_refinement_flags_occupancy
_atom_site_disorder_assembly
_atom_site_disorder_group
Fe1 Fe 0.41542(3) 0.56942(5) 0.34697(2) 0.03045(18) Uani 1 1 d . . . . .
Cl1 Cl 0.34778(7) 0.36446(11) 0.34050(3) 0.0510(3) Uani 1 1 d . . . . .
Cl2 Cl 0.39150(8) 0.70010(13) 0.39570(3) 0.0545(3) Uani 1 1 d . . . . .
N1 N 0.40408(17) 0.7096(3) 0.30274(8) 0.0293(7) Uani 1 1 d . . . . .
N2 N 0.27318(19) 0.7824(4) 0.29956(9) 0.0394(8) Uani 1 1 d . . . . .
N3 N 0.36127(19) 0.9502(3) 0.30485(10) 0.0381(8) Uani 1 1 d . . . . .
N4 N 0.52887(18) 0.5708(3) 0.33435(8) 0.0283(7) Uani 1 1 d . . . . .
N5 N 0.6444(2) 0.6287(4) 0.37483(9) 0.0441(9) Uani 1 1 d . . . . .
N6 N 0.5983(2) 0.4114(4) 0.37522(10) 0.0469(9) Uani 1 1 d . . . . .
C1 C 0.3503(2) 0.8099(4) 0.30216(9) 0.0314(8) Uani 1 1 d . . . . .
C2 C 0.2393(2) 0.6447(5) 0.29658(12) 0.0461(11) Uani 1 1 d . . . . .
H2A H 0.187019 0.650296 0.282754 0.069 Uiso 1 1 calc R U . . .
H2B H 0.235927 0.607102 0.321379 0.069 Uiso 1 1 calc R U . . .
H2C H 0.271840 0.582045 0.283553 0.069 Uiso 1 1 calc R U . . .
C3 C 0.2297(3) 0.9077(5) 0.30718(17) 0.0597(14) Uani 1 1 d . . . . .
H3AB H 0.214106 0.904451 0.332367 0.072 Uiso 1 1 calc R U . . .
H3A H 0.182646 0.918991 0.288915 0.072 Uiso 1 1 calc R U . . .
C4 C 0.2874(3) 1.0247(5) 0.30373(15) 0.0552(12) Uani 1 1 d . . . . .
H4AB H 0.274786 1.076488 0.280113 0.066 Uiso 1 1 calc R U . . .
H4A H 0.288574 1.092449 0.324517 0.066 Uiso 1 1 calc R U . . .
C5 C 0.4346(2) 1.0186(4) 0.31985(12) 0.0421(9) Uani 1 1 d . . . . .
H5A H 0.423582 1.098595 0.335490 0.063 Uiso 1 1 calc R U . . .
H5B H 0.461424 1.052787 0.299447 0.063 Uiso 1 1 calc R U . . .
H5C H 0.467839 0.950229 0.334639 0.063 Uiso 1 1 calc R U . . .
C6 C 0.4742(2) 0.7366(4) 0.28815(9) 0.0278(7) Uani 1 1 d . . . . .
C7 C 0.4817(2) 0.8219(4) 0.25767(10) 0.0363(9) Uani 1 1 d . . . . .
H7 H 0.437131 0.869762 0.245750 0.044 Uiso 1 1 calc R U . . .
C8 C 0.5521(2) 0.8387(4) 0.24441(10) 0.0374(9) Uani 1 1 d . . . . .
H8 H 0.556217 0.900560 0.224207 0.045 Uiso 1 1 calc R U . . .
C9 C 0.6171(2) 0.7654(4) 0.26047(10) 0.0341(8) Uani 1 1 d . . . . .
H9 H 0.665444 0.775335 0.251010 0.041 Uiso 1 1 calc R U . . .
C10 C 0.6111(2) 0.6773(4) 0.29047(10) 0.0327(8) Uani 1 1 d . . . . .
H10 H 0.655489 0.626305 0.301353 0.039 Uiso 1 1 calc R U . . .
C11 C 0.5404(2) 0.6629(4) 0.30478(9) 0.0277(7) Uani 1 1 d . . . . .
C12 C 0.5890(2) 0.5404(5) 0.36017(9) 0.0342(8) Uani 1 1 d . . . . .
C13 C 0.6398(3) 0.7802(5) 0.37366(12) 0.0529(12) Uani 1 1 d . . . . .
H13A H 0.659313 0.818792 0.398041 0.079 Uiso 1 1 calc R U . . .
H13B H 0.585409 0.809040 0.366919 0.079 Uiso 1 1 calc R U . . .
H13C H 0.671381 0.816209 0.355234 0.079 Uiso 1 1 calc R U . . .
C14 C 0.6976(3) 0.5552(6) 0.40321(11) 0.0582(14) Uani 1 1 d . . . . .
H14A H 0.694176 0.595284 0.428044 0.070 Uiso 1 1 calc R U . . .
H14B H 0.752132 0.562206 0.397842 0.070 Uiso 1 1 calc R U . . .
C15 C 0.6703(3) 0.4057(7) 0.40101(14) 0.0694(17) Uani 1 1 d . . . . .
H15A H 0.709189 0.343324 0.391503 0.083 Uiso 1 1 calc R U . . .
H15B H 0.660124 0.370866 0.425565 0.083 Uiso 1 1 calc R U . . .
C16 C 0.5641(3) 0.2860(5) 0.35836(13) 0.0502(11) Uani 1 1 d . . . . .
H16A H 0.507443 0.290179 0.357877 0.075 Uiso 1 1 calc R U . . .
H16B H 0.584526 0.203238 0.372616 0.075 Uiso 1 1 calc R U . . .
H16C H 0.577011 0.278636 0.333005 0.075 Uiso 1 1 calc R U . . .
Fe2 Fe 0.250000 0.08443(7) 0.500000 0.0291(2) Uani 1 2 d S T P . .
Cl3 Cl 0.33049(6) -0.03138(10) 0.54393(3) 0.0385(3) Uani 1 1 d . . . . .
N21 N 0.30917(17) 0.2520(3) 0.47973(8) 0.0296(6) Uani 1 1 d . . . . .
N22 N 0.40004(19) 0.1286(4) 0.45027(9) 0.0386(8) Uani 1 1 d . . . . .
N23 N 0.44793(19) 0.2907(4) 0.49115(9) 0.0397(8) Uani 1 1 d . . . . .
C21 C 0.3820(2) 0.2288(4) 0.47415(10) 0.0327(8) Uani 1 1 d . . . . .
C22 C 0.3464(3) 0.0818(4) 0.41843(11) 0.0431(10) Uani 1 1 d . . . . .
H22A H 0.293083 0.081978 0.424819 0.065 Uiso 1 1 calc R U . . .
H22B H 0.360354 -0.014092 0.411473 0.065 Uiso 1 1 calc R U . . .
H22C H 0.349742 0.146170 0.397606 0.065 Uiso 1 1 calc R U . . .
C23 C 0.4836(3) 0.1328(6) 0.44696(14) 0.0587(13) Uani 1 1 d . . . . .
H23A H 0.493774 0.183943 0.424351 0.070 Uiso 1 1 calc R U . . .
H23B H 0.505776 0.036390 0.446627 0.070 Uiso 1 1 calc R U . . .
C24 C 0.5162(3) 0.2124(5) 0.48157(14) 0.0532(12) Uani 1 1 d . . . . .
H24A H 0.536537 0.146541 0.501621 0.064 Uiso 1 1 calc R U . . .
H24B H 0.558321 0.277792 0.476577 0.064 Uiso 1 1 calc R U . . .
C25 C 0.4528(3) 0.3480(5) 0.52819(11) 0.0459(11) Uani 1 1 d . . . . .
H25A H 0.436138 0.447127 0.526948 0.069 Uiso 1 1 calc R U . . .
H25B H 0.506663 0.341951 0.540187 0.069 Uiso 1 1 calc R U . . .
H25C H 0.418794 0.293626 0.542509 0.069 Uiso 1 1 calc R U . . .
C26 C 0.2831(2) 0.3859(4) 0.49043(9) 0.0283(7) Uani 1 1 d . . . . .
C27 C 0.3132(2) 0.5140(4) 0.48003(10) 0.0338(8) Uani 1 1 d . . . . .
H27 H 0.355994 0.514368 0.466065 0.041 Uiso 1 1 calc R U . . .
C28 C 0.2815(2) 0.6414(4) 0.48983(10) 0.0352(9) Uani 1 1 d . . . . .
H28 H 0.302712 0.728345 0.482720 0.042 Uiso 1 1 d R U . . .

loop_
_atom_site_aniso_label
_atom_site_aniso_U_11
_atom_site_aniso_U_22
_atom_site_aniso_U_33
_atom_site_aniso_U_23
_atom_site_aniso_U_13
_atom_site_aniso_U_12
Fe1 0.0226(3) 0.0343(3) 0.0338(3) -0.0002(2) 0.0014(2) 0.0021(2)
Cl1 0.0394(6) 0.0363(5) 0.0819(8) -0.0011(5) 0.0258(6) -0.0046(5)
Cl2 0.0581(8) 0.0663(7) 0.0386(5) -0.0102(5) 0.0041(5) 0.0114(6)
N1 0.0176(15) 0.0340(16) 0.0343(14) 0.0033(12) -0.0040(12) -0.0015(12)
N2 0.0181(17) 0.0444(19) 0.0542(19) 0.0072(15) -0.0012(14) -0.0013(14)
N3 0.0211(17) 0.0363(17) 0.0561(19) 0.0025(15) 0.0018(15) 0.0008(14)
N4 0.0194(16) 0.0354(16) 0.0285(13) 0.0005(11) -0.0026(11) 0.0019(12)
N5 0.0264(19) 0.071(2) 0.0326(15) -0.0039(16) -0.0071(14) -0.0046(17)
N6 0.031(2) 0.061(2) 0.0463(18) 0.0170(16) -0.0034(16) 0.0080(17)
C1 0.0198(18) 0.0376(19) 0.0350(17) 0.0043(15) -0.0040(14) -0.0037(15)
C2 0.019(2) 0.056(3) 0.061(3) 0.009(2) -0.0061(18) -0.0111(19)
C3 0.026(2) 0.055(3) 0.099(4) 0.021(3) 0.011(3) 0.009(2)
C4 0.027(2) 0.046(2) 0.092(4) 0.008(2) 0.004(2) 0.010(2)
C5 0.027(2) 0.037(2) 0.062(2) -0.0050(18) 0.0036(19) -0.0025(18)
C6 0.0191(18) 0.0306(17) 0.0326(16) -0.0024(13) -0.0010(14) 0.0015(14)
C7 0.027(2) 0.044(2) 0.0350(18) 0.0054(16) -0.0079(15) 0.0017(17)
C8 0.034(2) 0.047(2) 0.0307(17) 0.0054(16) -0.0004(15) 0.0008(18)
C9 0.023(2) 0.045(2) 0.0355(18) -0.0044(16) 0.0073(15) -0.0034(16)
C10 0.023(2) 0.040(2) 0.0345(17) -0.0038(15) -0.0018(14) 0.0038(16)
C11 0.0218(19) 0.0301(17) 0.0295(15) -0.0038(13) -0.0033(13) 0.0013(14)
C12 0.0185(19) 0.057(2) 0.0272(16) 0.0017(16) 0.0041(14) 0.0071(17)
C13 0.038(3) 0.073(3) 0.045(2) -0.018(2) -0.0024(19) -0.018(2)
C14 0.025(2) 0.118(5) 0.0304(19) 0.008(2) -0.0025(17) 0.002(3)
C15 0.034(3) 0.113(5) 0.058(3) 0.043(3) -0.008(2) 0.006(3)
C16 0.038(3) 0.050(3) 0.064(3) 0.021(2) 0.012(2) 0.007(2)
Fe2 0.0155(4) 0.0326(4) 0.0387(4) 0.000 0.0007(3) 0.000
Cl3 0.0252(5) 0.0416(5) 0.0459(5) -0.0035(4) -0.0064(4) 0.0086(4)
N21 0.0166(15) 0.0364(16) 0.0363(15) -0.0008(12) 0.0048(12) -0.0044(13)
N22 0.0185(17) 0.051(2) 0.0470(17) -0.0059(15) 0.0052(14) 0.0017(15)
N23 0.0174(17) 0.054(2) 0.0477(18) -0.0025(15) 0.0040(14) -0.0037(15)
C21 0.0221(19) 0.041(2) 0.0353(17) 0.0045(15) 0.0035(15) -0.0025(16)
C22 0.037(3) 0.048(2) 0.044(2) -0.0087(17) 0.0032(18) -0.0006(19)
C23 0.026(2) 0.082(4) 0.070(3) -0.016(3) 0.014(2) -0.001(2)
C24 0.018(2) 0.064(3) 0.077(3) -0.011(2) 0.005(2) 0.002(2)
C25 0.027(2) 0.059(3) 0.047(2) -0.0054(19) -0.0121(18) 0.000(2)
C26 0.0175(18) 0.0335(17) 0.0317(16) 0.0004(14) -0.0056(13) -0.0012(15)
C27 0.027(2) 0.039(2) 0.0336(17) 0.0034(15) -0.0045(14) -0.0052(17)
C28 0.029(2) 0.0340(19) 0.0389(19) 0.0045(15) -0.0112(15) -0.0036(16)

loop_
_atom_type_symbol
_atom_type_description
_atom_type_scat_dispersion_real
_atom_type_scat_dispersion_imag
_atom_type_scat_source
C C 0.0033 0.0016 'International Tables Vol C Tables 4.2.6.8 and 6.1.1.4'
H H 0.0000 0.0000 'International Tables Vol C Tables 4.2.6.8 and 6.1.1.4'
Cl Cl 0.1484 0.1585 'International Tables Vol C Tables 4.2.6.8 and 6.1.1.4'
Fe Fe 0.3463 0.8444 'International Tables Vol C Tables 4.2.6.8 and 6.1.1.4'
N N 0.0061 0.0033 'International Tables Vol C Tables 4.2.6.8 and 6.1.1.4'

loop_
_geom_angle_atom_site_label_1
_geom_angle_atom_site_label_2
_geom_angle_atom_site_label_3
_geom_angle
_geom_angle_site_symmetry_1
_geom_angle_site_symmetry_3
_geom_angle_publ_flag
N4 Fe1 N1 79.76(12) . . ?
N4 Fe1 Cl2 116.57(9) . . ?
N1 Fe1 Cl2 104.72(9) . . ?
N4 Fe1 Cl1 118.35(9) . . ?
N1 Fe1 Cl1 118.01(9) . . ?
Cl2 Fe1 Cl1 114.15(5) . . ?
C1 N1 C6 120.0(3) . . ?
C1 N1 Fe1 117.7(3) . . ?
C6 N1 Fe1 114.1(2) . . ?
C1 N2 C2 125.0(3) . . ?
C1 N2 C3 111.2(3) . . ?
C2 N2 C3 122.9(4) . . ?
C1 N3 C4 111.2(3) . . ?
C1 N3 C5 124.8(3) . . ?
C4 N3 C5 120.8(3) . . ?
C12 N4 C11 119.5(3) . . ?
C12 N4 Fe1 121.0(2) . . ?
C11 N4 Fe1 113.6(2) . . ?
C12 N5 C13 125.4(4) . . ?
C12 N5 C14 109.9(4) . . ?
C13 N5 C14 121.4(4) . . ?
C12 N6 C16 123.9(3) . . ?
C12 N6 C15 110.2(4) . . ?
C16 N6 C15 121.2(4) . . ?
N1 C1 N3 127.9(3) . . ?
N1 C1 N2 123.2(3) . . ?
N3 C1 N2 108.9(3) . . ?
N2 C2 H2A 109.5 . . ?
N2 C2 H2B 109.5 . . ?
H2A C2 H2B 109.5 . . ?
N2 C2 H2C 109.5 . . ?
H2A C2 H2C 109.5 . . ?
H2B C2 H2C 109.5 . . ?
N2 C3 C4 102.6(4) . . ?
N2 C3 H3AB 111.2 . . ?
C4 C3 H3AB 111.2 . . ?
N2 C3 H3A 111.2 . . ?
C4 C3 H3A 111.2 . . ?
H3AB C3 H3A 109.2 . . ?
N3 C4 C3 103.4(4) . . ?
N3 C4 H4AB 111.1 . . ?
C3 C4 H4AB 111.1 . . ?
N3 C4 H4A 111.1 . . ?
C3 C4 H4A 111.1 . . ?
H4AB C4 H4A 109.1 . . ?
N3 C5 H5A 109.5 . . ?
N3 C5 H5B 109.5 . . ?
H5A C5 H5B 109.5 . . ?
N3 C5 H5C 109.5 . . ?
H5A C5 H5C 109.5 . . ?
H5B C5 H5C 109.5 . . ?
C7 C6 N1 125.3(3) . . ?
C7 C6 C11 118.5(4) . . ?
N1 C6 C11 116.1(3) . . ?
C8 C7 C6 121.5(4) . . ?
C8 C7 H7 119.2 . . ?
C6 C7 H7 119.2 . . ?
C7 C8 C9 120.1(4) . . ?
C7 C8 H8 120.0 . . ?
C9 C8 H8 120.0 . . ?
C8 C9 C10 119.7(4) . . ?
C8 C9 H9 120.2 . . ?
C10 C9 H9 120.2 . . ?
C9 C10 C11 120.6(3) . . ?
C9 C10 H10 119.7 . . ?
C11 C10 H10 119.7 . . ?
C10 C11 C6 119.6(3) . . ?
C10 C11 N4 123.9(3) . . ?
C6 C11 N4 116.4(3) . . ?
N5 C12 N6 111.3(3) . . ?
N5 C12 N4 127.0(4) . . ?
N6 C12 N4 121.6(4) . . ?
N5 C13 H13A 109.5 . . ?
N5 C13 H13B 109.5 . . ?
H13A C13 H13B 109.5 . . ?
N5 C13 H13C 109.5 . . ?
H13A C13 H13C 109.5 . . ?
H13B C13 H13C 109.5 . . ?
N5 C14 C15 104.2(4) . . ?
N5 C14 H14A 110.9 . . ?
C15 C14 H14A 110.9 . . ?
N5 C14 H14B 110.9 . . ?
C15 C14 H14B 110.9 . . ?
H14A C14 H14B 108.9 . . ?
N6 C15 C14 103.7(4) . . ?
N6 C15 H15A 111.0 . . ?
C14 C15 H15A 111.0 . . ?
N6 C15 H15B 111.0 . . ?
C14 C15 H15B 111.0 . . ?
H15A C15 H15B 109.0 . . ?
N6 C16 H16A 109.5 . . ?
N6 C16 H16B 109.5 . . ?
H16A C16 H16B 109.5 . . ?
N6 C16 H16C 109.5 . . ?
H16A C16 H16C 109.5 . . ?
H16B C16 H16C 109.5 . . ?
N21 Fe2 N21 80.33(17) . 2_556 ?
N21 Fe2 Cl3 113.87(8) . 2_556 ?
N21 Fe2 Cl3 109.51(9) 2_556 2_556 ?
N21 Fe2 Cl3 109.51(9) . . ?
N21 Fe2 Cl3 113.87(8) 2_556 . ?
Cl3 Fe2 Cl3 122.21(6) 2_556 . ?
C21 N21 C26 122.4(3) . . ?
C21 N21 Fe2 116.9(2) . . ?
C26 N21 Fe2 113.3(2) . . ?
C21 N22 C22 123.3(3) . . ?
C21 N22 C23 110.2(3) . . ?
C22 N22 C23 118.5(3) . . ?
C21 N23 C25 122.1(4) . . ?
C21 N23 C24 109.2(3) . . ?
C25 N23 C24 117.1(3) . . ?
N21 C21 N22 121.3(3) . . ?
N21 C21 N23 128.4(4) . . ?
N22 C21 N23 110.2(3) . . ?
N22 C22 H22A 109.5 . . ?
N22 C22 H22B 109.5 . . ?
H22A C22 H22B 109.5 . . ?
N22 C22 H22C 109.5 . . ?
H22A C22 H22C 109.5 . . ?
H22B C22 H22C 109.5 . . ?
N22 C23 C24 102.2(4) . . ?
N22 C23 H23A 111.3 . . ?
C24 C23 H23A 111.3 . . ?
N22 C23 H23B 111.3 . . ?
C24 C23 H23B 111.3 . . ?
H23A C23 H23B 109.2 . . ?
N23 C24 C23 102.8(3) . . ?
N23 C24 H24A 111.2 . . ?
C23 C24 H24A 111.2 . . ?
N23 C24 H24B 111.2 . . ?
C23 C24 H24B 111.2 . . ?
H24A C24 H24B 109.1 . . ?
N23 C25 H25A 109.5 . . ?
N23 C25 H25B 109.5 . . ?
H25A C25 H25B 109.5 . . ?
N23 C25 H25C 109.5 . . ?
H25A C25 H25C 109.5 . . ?
H25B C25 H25C 109.5 . . ?
C27 C26 C26 119.3(2) . 2_556 ?
C27 C26 N21 124.1(3) . . ?
C26 C26 N21 116.2(2) 2_556 . ?
C28 C27 C26 120.7(4) . . ?
C28 C27 H27 119.7 . . ?
C26 C27 H27 119.7 . . ?
C27 C28 C28 119.9(2) . 2_556 ?
C27 C28 H28 120.1 . . ?
C28 C28 H28 120.1 2_556 . ?

loop_
_geom_bond_atom_site_label_1
_geom_bond_atom_site_label_2
_geom_bond_distance
_geom_bond_site_symmetry_2
_geom_bond_publ_flag
Fe1 N4 2.073(3) . ?
Fe1 N1 2.076(3) . ?
Fe1 Cl2 2.2447(12) . ?
Fe1 Cl1 2.2605(12) . ?
N1 C1 1.327(5) . ?
N1 C6 1.409(5) . ?
N2 C1 1.352(5) . ?
N2 C2 1.426(5) . ?
N2 C3 1.448(6) . ?
N3 C1 1.342(5) . ?
N3 C4 1.455(5) . ?
N3 C5 1.467(5) . ?
N4 C12 1.343(4) . ?
N4 C11 1.419(5) . ?
N5 C12 1.330(5) . ?
N5 C13 1.435(6) . ?
N5 C14 1.469(5) . ?
N6 C12 1.338(5) . ?
N6 C16 1.429(6) . ?
N6 C15 1.462(6) . ?
C2 H2A 0.9800 . ?
C2 H2B 0.9800 . ?
C2 H2C 0.9800 . ?
C3 C4 1.507(7) . ?
C3 H3AB 0.9900 . ?
C3 H3A 0.9900 . ?
C4 H4AB 0.9900 . ?
C4 H4A 0.9900 . ?
C5 H5A 0.9800 . ?
C5 H5B 0.9800 . ?
C5 H5C 0.9800 . ?
C6 C7 1.392(5) . ?
C6 C11 1.410(5) . ?
C7 C8 1.377(6) . ?
C7 H7 0.9500 . ?
C8 C9 1.385(5) . ?
C8 H8 0.9500 . ?
C9 C10 1.389(5) . ?
C9 H9 0.9500 . ?
C10 C11 1.397(5) . ?
C10 H10 0.9500 . ?
C13 H13A 0.9800 . ?
C13 H13B 0.9800 . ?
C13 H13C 0.9800 . ?
C14 C15 1.489(8) . ?
C14 H14A 0.9900 . ?
C14 H14B 0.9900 . ?
C15 H15A 0.9900 . ?
C15 H15B 0.9900 . ?
C16 H16A 0.9800 . ?
C16 H16B 0.9800 . ?
C16 H16C 0.9800 . ?
Fe2 N21 2.073(3) . ?
Fe2 N21 2.073(3) 2_556 ?
Fe2 Cl3 2.2657(11) 2_556 ?
Fe2 Cl3 2.2657(11) . ?
N21 C21 1.320(5) . ?
N21 C26 1.416(5) . ?
N22 C21 1.350(5) . ?
N22 C22 1.459(5) . ?
N22 C23 1.467(6) . ?
N23 C21 1.360(5) . ?
N23 C25 1.447(5) . ?
N23 C24 1.473(5) . ?
C22 H22A 0.9800 . ?
C22 H22B 0.9800 . ?
C22 H22C 0.9800 . ?
C23 C24 1.515(7) . ?
C23 H23A 0.9900 . ?
C23 H23B 0.9900 . ?
C24 H24A 0.9900 . ?
C24 H24B 0.9900 . ?
C25 H25A 0.9800 . ?
C25 H25B 0.9800 . ?
C25 H25C 0.9800 . ?
C26 C27 1.390(5) . ?
C26 C26 1.415(7) 2_556 ?
C27 C28 1.389(5) . ?
C27 H27 0.9500 . ?
C28 C28 1.394(8) 2_556 ?
C28 H28 0.9500 . ?

loop_
_geom_hbond_atom_site_label_D
_geom_hbond_atom_site_label_H
_geom_hbond_atom_site_label_A
_geom_hbond_distance_DH
_geom_hbond_distance_HA
_geom_hbond_distance_DA
_geom_hbond_angle_DHA
_geom_hbond_site_symmetry_A
_geom_hbond_publ_flag
C4 H4A Cl1 0.99 2.80 3.584(5) 136.3 1_565 yes
C22 H22A Cl3 0.98 2.76 3.670(5) 154.0 2_556 yes
C22 H22B Cl2 0.98 2.83 3.806(4) 174.9 1_545 yes
C23 H23B Cl3 0.99 2.81 3.333(5) 113.6 5_656 yes
C25 H25B Cl2 0.98 2.77 3.641(4) 148.4 5_666 yes

loop_
_geom_torsion_atom_site_label_1
_geom_torsion_atom_site_label_2
_geom_torsion_atom_site_label_3
_geom_torsion_atom_site_label_4
_geom_torsion
_geom_torsion_site_symmetry_1
_geom_torsion_site_symmetry_2
_geom_torsion_site_symmetry_3
_geom_torsion_site_symmetry_4
_geom_torsion_publ_flag
C6 N1 C1 N3 -32.2(5) . . . . ?
Fe1 N1 C1 N3 114.5(4) . . . . ?
C6 N1 C1 N2 149.6(3) . . . . ?
Fe1 N1 C1 N2 -63.7(4) . . . . ?
C4 N3 C1 N1 -178.9(4) . . . . ?
C5 N3 C1 N1 -19.2(6) . . . . ?
C4 N3 C1 N2 -0.5(5) . . . . ?
C5 N3 C1 N2 159.2(4) . . . . ?
C2 N2 C1 N1 -1.0(6) . . . . ?
C3 N2 C1 N1 168.2(4) . . . . ?
C2 N2 C1 N3 -179.5(4) . . . . ?
C3 N2 C1 N3 -10.4(5) . . . . ?
C1 N2 C3 C4 16.2(5) . . . . ?
C2 N2 C3 C4 -174.5(4) . . . . ?
C1 N3 C4 C3 10.3(5) . . . . ?
C5 N3 C4 C3 -150.3(4) . . . . ?
N2 C3 C4 N3 -15.1(5) . . . . ?
C1 N1 C6 C7 -34.8(5) . . . . ?
Fe1 N1 C6 C7 177.3(3) . . . . ?
C1 N1 C6 C11 149.5(3) . . . . ?
Fe1 N1 C6 C11 1.6(4) . . . . ?
N1 C6 C7 C8 -177.6(4) . . . . ?
C11 C6 C7 C8 -2.0(6) . . . . ?
C6 C7 C8 C9 2.6(6) . . . . ?
C7 C8 C9 C10 -1.3(6) . . . . ?
C8 C9 C10 C11 -0.6(6) . . . . ?
C9 C10 C11 C6 1.1(5) . . . . ?
C9 C10 C11 N4 177.4(3) . . . . ?
C7 C6 C11 C10 0.1(5) . . . . ?
N1 C6 C11 C10 176.1(3) . . . . ?
C7 C6 C11 N4 -176.4(3) . . . . ?
N1 C6 C11 N4 -0.4(4) . . . . ?
C12 N4 C11 C10 29.3(5) . . . . ?
Fe1 N4 C11 C10 -177.4(3) . . . . ?
C12 N4 C11 C6 -154.4(3) . . . . ?
Fe1 N4 C11 C6 -1.1(4) . . . . ?
C13 N5 C12 N6 -160.2(4) . . . . ?
C14 N5 C12 N6 -0.5(5) . . . . ?
C13 N5 C12 N4 18.1(6) . . . . ?
C14 N5 C12 N4 177.8(4) . . . . ?
C16 N6 C12 N5 -160.4(4) . . . . ?
C15 N6 C12 N5 -4.5(5) . . . . ?
C16 N6 C12 N4 21.2(6) . . . . ?
C15 N6 C12 N4 177.1(4) . . . . ?
C11 N4 C12 N5 39.1(6) . . . . ?
Fe1 N4 C12 N5 -112.3(4) . . . . ?
C11 N4 C12 N6 -142.8(4) . . . . ?
Fe1 N4 C12 N6 65.8(5) . . . . ?
C12 N5 C14 C15 5.1(5) . . . . ?
C13 N5 C14 C15 165.7(4) . . . . ?
C12 N6 C15 C14 7.4(5) . . . . ?
C16 N6 C15 C14 164.0(4) . . . . ?
N5 C14 C15 N6 -7.2(5) . . . . ?
C26 N21 C21 N22 -151.7(3) . . . . ?
Fe2 N21 C21 N22 60.4(4) . . . . ?
C26 N21 C21 N23 31.6(6) . . . . ?
Fe2 N21 C21 N23 -116.3(4) . . . . ?
C22 N22 C21 N21 27.0(6) . . . . ?
C23 N22 C21 N21 175.3(4) . . . . ?
C22 N22 C21 N23 -155.7(4) . . . . ?
C23 N22 C21 N23 -7.5(5) . . . . ?
C25 N23 C21 N21 26.8(6) . . . . ?
C24 N23 C21 N21 168.8(4) . . . . ?
C25 N23 C21 N22 -150.2(4) . . . . ?
C24 N23 C21 N22 -8.2(5) . . . . ?
C21 N22 C23 C24 19.1(5) . . . . ?
C22 N22 C23 C24 169.1(4) . . . . ?
C21 N23 C24 C23 19.6(5) . . . . ?
C25 N23 C24 C23 163.7(4) . . . . ?
N22 C23 C24 N23 -22.3(5) . . . . ?
C21 N21 C26 C27 31.6(5) . . . . ?
Fe2 N21 C26 C27 -179.4(3) . . . . ?
C21 N21 C26 C26 -155.2(4) . . . 2_556 ?
Fe2 N21 C26 C26 -6.3(4) . . . 2_556 ?
C26 C26 C27 C28 3.2(6) 2_556 . . . ?
N21 C26 C27 C28 176.2(3) . . . . ?
C26 C27 C28 C28 -0.3(6) . . . 2_556 ?
